data_2016674
loop_
_publ_author_name
'Wang, Honghao'
'Bache, Chris J.'
'Schwalbe, Carl H.'

_publ_section_title
;
 2-(3-Hydroxypropyl)isoindoline-1,3-dione: competition among
 hydrogen-bond acceptors
;
_journal_coeditor_code HJ3075
_journal_issue 7
_journal_name_full 'Acta Crystallographica Section C'
_journal_page_first o402
_journal_page_last o404
_journal_paper_doi 10.1107/S0108270108016363
_journal_volume 64
_journal_year 2008
_chemical_formula_iupac 'C11 H11 N O3'
_chemical_formula_moiety 'C11 H11 N O3'
_chemical_formula_sum 'C11 H11 N O3'
_chemical_formula_weight 205.21
_chemical_name_systematic
;
2-(3-Hydroxypropyl)isoindoline-1,3-dione
;
_space_group_IT_number 14
_symmetry_cell_setting monoclinic
_symmetry_space_group_name_Hall '-P 2ybc'
_symmetry_space_group_name_H-M 'P 1 21/c 1'
_atom_sites_solution_hydrogens geom
_atom_sites_solution_primary direct
_atom_sites_solution_secondary difmap
_audit_creation_method SHELXL-97
_cell_angle_alpha 90.00
_cell_angle_beta 94.282(10)
_cell_angle_gamma 90.00
_cell_formula_units_Z 8
_cell_length_a 12.2439(17)
_cell_length_b 7.4543(8)
_cell_length_c 21.973(2)
_cell_measurement_reflns_used 25
_cell_measurement_temperature 294(2)
_cell_measurement_theta_max 12.11
_cell_measurement_theta_min 8.02
_cell_volume 1999.9(4)
_computing_cell_refinement 'CAD-4 Software (Enraf--Nonius, 1989)'
_computing_data_collection 'CAD-4 Software (Enraf--Nonius, 1989)'
_computing_data_reduction 'CADABS (Gould & Smith, 1986)'
_computing_molecular_graphics 'ORTEPII (Johnson, 1976)'
_computing_publication_material 'SHELXL97 (Sheldrick, 2008)'
_computing_structure_refinement 'SHELXL97 (Sheldrick, 2008)'
_computing_structure_solution 'SHELXS97 (Sheldrick, 2008)'
_diffrn_ambient_temperature 294(2)
_diffrn_measured_fraction_theta_full 0.990
_diffrn_measured_fraction_theta_max 0.990
_diffrn_measurement_device_type 'Enraf--Nonius CAD-4'
_diffrn_measurement_method w/2\q
_diffrn_radiation_monochromator graphite
_diffrn_radiation_source 'fine-focus sealed tube'
_diffrn_radiation_type MoK\a
_diffrn_radiation_wavelength 0.71073
_diffrn_reflns_av_R_equivalents 0.0520
_diffrn_reflns_av_sigmaI/netI 0.0779
_diffrn_reflns_limit_h_max 14
_diffrn_reflns_limit_h_min -14
_diffrn_reflns_limit_k_max 2
_diffrn_reflns_limit_k_min -8
_diffrn_reflns_limit_l_max 0
_diffrn_reflns_limit_l_min -26
_diffrn_reflns_number 4424
_diffrn_reflns_theta_full 25.25
_diffrn_reflns_theta_max 25.25
_diffrn_reflns_theta_min 2.40
_diffrn_standards_decay_% 6
_diffrn_standards_interval_time 120
_diffrn_standards_number 3
_exptl_absorpt_coefficient_mu 0.100
_exptl_absorpt_correction_type none
_exptl_crystal_colour Colourless
_exptl_crystal_density_diffrn 1.363
_exptl_crystal_density_method 'not measured'
_exptl_crystal_description block
_exptl_crystal_F_000 864
_exptl_crystal_size_max 0.43
_exptl_crystal_size_mid 0.42
_exptl_crystal_size_min 0.40
_refine_diff_density_max 0.148
_refine_diff_density_min -0.173
_refine_ls_extinction_method none
_refine_ls_goodness_of_fit_ref 0.973
_refine_ls_hydrogen_treatment constr
_refine_ls_matrix_type full
_refine_ls_number_parameters 273
_refine_ls_number_reflns 3583
_refine_ls_number_restraints 0
_refine_ls_restrained_S_all 0.973
_refine_ls_R_factor_all 0.1414
_refine_ls_R_factor_gt 0.0426
_refine_ls_shift/su_max 0.000
_refine_ls_shift/su_mean 0.000
_refine_ls_structure_factor_coef Fsqd
_refine_ls_weighting_details 'calc w=1/[\s^2^(Fo^2^)+(0.0531P)^2^+0.2706P] where P=(Fo^2^+2Fc^2^)/3'
_refine_ls_weighting_scheme calc
_refine_ls_wR_factor_gt 0.0975
_refine_ls_wR_factor_ref 0.1240
_reflns_number_gt 1805
_reflns_number_total 3583
_reflns_threshold_expression I>2\s(I)
_cod_data_source_file hj3075.cif
_cod_data_source_block I
_cod_original_sg_symbol_H-M 'P 21/c'
_cod_database_code 2016674
_cod_database_fobs_code 2016674

loop_
_symmetry_equiv_pos_as_xyz
'x, y, z'
'x, -y+1/2, z+1/2'
'-x, -y, -z'
'-x, y-1/2, -z-1/2'

loop_
_atom_site_type_symbol
_atom_site_label
_atom_site_fract_x
_atom_site_fract_y
_atom_site_fract_z
_atom_site_U_iso_or_equiv
_atom_site_adp_type
_atom_site_calc_flag
_atom_site_refinement_flags
_atom_site_occupancy
C C1 -0.0857(2) 1.0403(4) 0.18923(12) 0.0501(7) Uani d . 1
N N2 -0.03687(16) 1.0749(3) 0.13558(10) 0.0515(6) Uani d . 1
C C3 -0.1115(2) 1.1357(4) 0.09001(13) 0.0530(7) Uani d . 1
C C3A -0.2188(2) 1.1443(3) 0.11742(12) 0.0473(7) Uani d . 1
C C4 -0.3210(2) 1.1925(4) 0.09265(14) 0.0620(8) Uani d . 1
H H4 -0.3318 1.2292 0.0522 0.074 Uiso calc R 1
C C5 -0.4064(2) 1.1847(4) 0.12939(17) 0.0717(9) Uani d . 1
H H5 -0.4764 1.2155 0.1134 0.086 Uiso calc R 1
C C6 -0.3910(2) 1.1324(5) 0.18949(17) 0.0735(10) Uani d . 1
H H6 -0.4503 1.1309 0.2136 0.088 Uiso calc R 1
C C7 -0.2885(2) 1.0822(4) 0.21461(13) 0.0631(8) Uani d . 1
H H7 -0.2779 1.0451 0.2550 0.076 Uiso calc R 1
C C7A -0.2027(2) 1.0891(4) 0.17735(11) 0.0476(7) Uani d . 1
C C8 0.0787(2) 1.0381(4) 0.12831(14) 0.0603(8) Uani d . 1
H H8A 0.0887 1.0180 0.0855 0.072 Uiso calc R 1
H H8B 0.0999 0.9293 0.1503 0.072 Uiso calc R 1
C C9 0.1525(2) 1.1912(4) 0.15169(13) 0.0575(8) Uani d . 1
H H9A 0.1367 1.2965 0.1266 0.069 Uiso calc R 1
H H9B 0.1364 1.2202 0.1931 0.069 Uiso calc R 1
C C10 0.2723(2) 1.1459(4) 0.15085(13) 0.0622(8) Uani d . 1
H H10A 0.2893 1.1239 0.1091 0.075 Uiso calc R 1
H H10B 0.3155 1.2478 0.1660 0.075 Uiso calc R 1
O O11 0.30206(16) 0.9926(3) 0.18694(9) 0.0680(6) Uani d . 1
H H11 0.3201 1.0241 0.2220 0.102 Uiso calc R 1
O O12 -0.03913(15) 0.9773(3) 0.23486(9) 0.0700(6) Uani d . 1
O O13 -0.09064(17) 1.1723(3) 0.03867(9) 0.0769(6) Uani d . 1
C C21 0.6527(2) 0.6600(4) 0.14759(12) 0.0454(6) Uani d . 1
N N22 0.58970(15) 0.7259(3) 0.09773(9) 0.0457(5) Uani d . 1
C C23 0.6517(2) 0.7526(4) 0.04758(12) 0.0479(7) Uani d . 1
C C23A 0.76489(19) 0.6991(3) 0.06836(11) 0.0434(6) Uani d . 1
C C24 0.8595(2) 0.7014(4) 0.03807(12) 0.0545(7) Uani d . 1
H H24 0.8593 0.7385 -0.0024 0.065 Uiso calc R 1
C C25 0.9551(2) 0.6459(4) 0.07051(13) 0.0609(8) Uani d . 1
H H25 1.0205 0.6470 0.0515 0.073 Uiso calc R 1
C C26 0.9555(2) 0.5897(4) 0.12984(13) 0.0564(8) Uani d . 1
H H26 1.0211 0.5533 0.1502 0.068 Uiso calc R 1
C C27 0.8603(2) 0.5859(4) 0.16019(12) 0.0501(7) Uani d . 1
H H27 0.8604 0.5470 0.2004 0.060 Uiso calc R 1
C C27A 0.76569(18) 0.6419(3) 0.12834(11) 0.0409(6) Uani d . 1
C C28 0.47280(19) 0.7655(4) 0.09744(12) 0.0506(7) Uani d . 1
H H28A 0.4559 0.8681 0.0713 0.061 Uiso calc R 1
H H28B 0.4555 0.7971 0.1384 0.061 Uiso calc R 1
C C29 0.4024(2) 0.6092(4) 0.07535(13) 0.0571(7) Uani d . 1
H H29A 0.4222 0.5047 0.1001 0.068 Uiso calc R 1
H H29B 0.4169 0.5817 0.0336 0.068 Uiso calc R 1
C C30 0.2817(2) 0.6459(5) 0.07820(13) 0.0626(8) Uani d . 1
H H30A 0.2644 0.7606 0.0590 0.075 Uiso calc R 1
H H30B 0.2403 0.5543 0.0552 0.075 Uiso calc R 1
O O31 0.24918(17) 0.6489(3) 0.13834(9) 0.0682(6) Uani d . 1
H H31 0.2683 0.7438 0.1547 0.102 Uiso calc R 1
O O32 0.61797(14) 0.6272(3) 0.19668(8) 0.0591(5) Uani d . 1
O O33 0.61543(15) 0.8093(3) -0.00116(8) 0.0668(6) Uani d . 1

loop_
_atom_site_aniso_label
_atom_site_aniso_U_11
_atom_site_aniso_U_22
_atom_site_aniso_U_33
_atom_site_aniso_U_12
_atom_site_aniso_U_13
_atom_site_aniso_U_23
C1 0.0541(16) 0.0475(17) 0.0478(16) -0.0066(14) -0.0020(13) -0.0021(14)
N2 0.0443(12) 0.0569(15) 0.0540(14) 0.0033(11) 0.0068(11) 0.0009(12)
C3 0.0578(17) 0.0473(18) 0.0542(17) -0.0028(14) 0.0062(13) 0.0030(14)
C3A 0.0502(16) 0.0362(16) 0.0553(16) -0.0014(13) 0.0021(12) -0.0052(14)
C4 0.0611(18) 0.0515(19) 0.0718(19) 0.0090(15) -0.0059(15) 0.0052(16)
C5 0.0521(18) 0.058(2) 0.104(3) 0.0035(16) -0.0008(18) -0.008(2)
C6 0.0517(18) 0.074(2) 0.098(3) -0.0048(17) 0.0234(17) -0.022(2)
C7 0.0636(18) 0.069(2) 0.0584(17) -0.0113(17) 0.0138(14) -0.0109(17)
C7A 0.0520(16) 0.0428(16) 0.0480(15) -0.0056(13) 0.0031(12) -0.0078(13)
C8 0.0475(16) 0.061(2) 0.0724(19) 0.0003(15) 0.0074(14) -0.0078(16)
C9 0.0553(17) 0.0489(18) 0.0694(18) 0.0000(14) 0.0131(13) 0.0000(15)
C10 0.0584(18) 0.064(2) 0.0659(19) -0.0061(16) 0.0126(14) -0.0015(17)
O11 0.0720(13) 0.0697(15) 0.0607(12) 0.0117(12) -0.0064(10) -0.0127(12)
O12 0.0674(12) 0.0833(17) 0.0570(12) -0.0044(12) -0.0098(10) 0.0074(12)
O13 0.0828(14) 0.0903(17) 0.0594(13) 0.0039(12) 0.0163(10) 0.0184(12)
C21 0.0470(15) 0.0421(17) 0.0470(16) -0.0019(13) 0.0027(12) -0.0048(13)
N22 0.0389(11) 0.0510(14) 0.0467(12) 0.0046(10) 0.0001(9) 0.0024(11)
C23 0.0537(16) 0.0469(17) 0.0430(15) 0.0019(13) 0.0030(13) -0.0045(14)
C23A 0.0427(14) 0.0415(16) 0.0456(15) 0.0028(12) 0.0013(11) -0.0056(13)
C24 0.0559(17) 0.062(2) 0.0462(15) -0.0042(15) 0.0103(13) -0.0090(14)
C25 0.0460(16) 0.068(2) 0.069(2) -0.0013(15) 0.0098(14) -0.0155(17)
C26 0.0437(15) 0.057(2) 0.0677(19) 0.0063(14) -0.0027(13) -0.0102(16)
C27 0.0506(16) 0.0458(17) 0.0531(16) 0.0020(13) -0.0012(13) -0.0044(14)
C27A 0.0394(14) 0.0391(16) 0.0439(14) 0.0005(12) 0.0016(11) -0.0038(12)
C28 0.0386(14) 0.0510(18) 0.0619(16) 0.0074(13) 0.0018(12) -0.0034(15)
C29 0.0476(16) 0.060(2) 0.0635(17) 0.0020(14) 0.0022(13) -0.0126(16)
C30 0.0469(16) 0.079(2) 0.0617(18) -0.0073(16) 0.0019(13) -0.0145(17)
O31 0.0661(12) 0.0731(16) 0.0671(13) -0.0081(12) 0.0175(10) -0.0021(11)
O32 0.0562(11) 0.0716(14) 0.0507(11) 0.0025(10) 0.0109(9) 0.0094(10)
O33 0.0674(12) 0.0840(16) 0.0476(11) 0.0090(11) -0.0048(9) 0.0050(11)

loop_
_atom_type_symbol
_atom_type_description
_atom_type_scat_dispersion_real
_atom_type_scat_dispersion_imag
_atom_type_scat_source
C C 0.0033 0.0016 'International Tables Vol C Tables 4.2.6.8 and 6.1.1.4'
H H 0.0000 0.0000 'International Tables Vol C Tables 4.2.6.8 and 6.1.1.4'
N N 0.0061 0.0033 'International Tables Vol C Tables 4.2.6.8 and 6.1.1.4'
O O 0.0106 0.0060 'International Tables Vol C Tables 4.2.6.8 and 6.1.1.4'

loop_
_geom_angle_atom_site_label_1
_geom_angle_atom_site_label_2
_geom_angle_atom_site_label_3
_geom_angle
O12 C1 N2 124.8(2)
O12 C1 C7A 129.1(3)
N2 C1 C7A 106.1(2)
C3 N2 C1 111.9(2)
C3 N2 C8 125.2(2)
C1 N2 C8 122.8(2)
O13 C3 N2 125.3(2)
O13 C3 C3A 128.6(3)
N2 C3 C3A 106.1(2)
C4 C3A C7A 121.1(3)
C4 C3A C3 131.0(3)
C7A C3A C3 107.8(2)
C5 C4 C3A 117.9(3)
C5 C4 H4 121.0
C3A C4 H4 121.0
C4 C5 C6 121.4(3)
C4 C5 H5 119.3
C6 C5 H5 119.3
C5 C6 C7 121.0(3)
C5 C6 H6 119.5
C7 C6 H6 119.5
C7A C7 C6 117.5(3)
C7A C7 H7 121.3
C6 C7 H7 121.3
C3A C7A C7 121.1(3)
C3A C7A C1 108.0(2)
C7 C7A C1 130.9(3)
N2 C8 C9 112.2(2)
N2 C8 H8A 109.2
C9 C8 H8A 109.2
N2 C8 H8B 109.2
C9 C8 H8B 109.2
H8A C8 H8B 107.9
C10 C9 C8 112.5(2)
C10 C9 H9A 109.1
C8 C9 H9A 109.1
C10 C9 H9B 109.1
C8 C9 H9B 109.1
H9A C9 H9B 107.8
O11 C10 C9 112.5(2)
O11 C10 H10A 109.1
C9 C10 H10A 109.1
O11 C10 H10B 109.1
C9 C10 H10B 109.1
H10A C10 H10B 107.8
C10 O11 H11 109.5
O32 C21 N22 124.3(2)
O32 C21 C27A 129.2(2)
N22 C21 C27A 106.5(2)
C21 N22 C23 111.8(2)
C21 N22 C28 124.3(2)
C23 N22 C28 123.9(2)
O33 C23 N22 124.4(2)
O33 C23 C23A 130.0(2)
N22 C23 C23A 105.6(2)
C24 C23A C27A 121.1(2)
C24 C23A C23 130.4(2)
C27A C23A C23 108.5(2)
C23A C24 C25 117.1(3)
C23A C24 H24 121.4
C25 C24 H24 121.4
C26 C25 C24 121.5(3)
C26 C25 H25 119.2
C24 C25 H25 119.2
C25 C26 C27 121.4(3)
C25 C26 H26 119.3
C27 C26 H26 119.3
C27A C27 C26 117.2(3)
C27A C27 H27 121.4
C26 C27 H27 121.4
C27 C27A C23A 121.7(2)
C27 C27A C21 130.7(2)
C23A C27A C21 107.6(2)
N22 C28 C29 112.4(2)
N22 C28 H28A 109.1
C29 C28 H28A 109.1
N22 C28 H28B 109.1
C29 C28 H28B 109.1
H28A C28 H28B 107.9
C28 C29 C30 112.6(2)
C28 C29 H29A 109.1
C30 C29 H29A 109.1
C28 C29 H29B 109.1
C30 C29 H29B 109.1
H29A C29 H29B 107.8
O31 C30 C29 112.9(2)
O31 C30 H30A 109.0
C29 C30 H30A 109.0
O31 C30 H30B 109.0
C29 C30 H30B 109.0
H30A C30 H30B 107.8
C30 O31 H31 109.5

loop_
_geom_bond_atom_site_label_1
_geom_bond_atom_site_label_2
_geom_bond_distance
C1 O12 1.211(3)
C1 N2 1.385(3)
C1 C7A 1.481(4)
N2 C3 1.381(3)
N2 C8 1.462(3)
C3 O13 1.206(3)
C3 C3A 1.487(4)
C3A C4 1.374(4)
C3A C7A 1.380(3)
C4 C5 1.369(4)
C4 H4 0.9300
C5 C6 1.376(4)
C5 H5 0.9300
C6 C7 1.385(4)
C6 H6 0.9300
C7 C7A 1.380(4)
C7 H7 0.9300
C8 C9 1.521(4)
C8 H8A 0.9700
C8 H8B 0.9700
C9 C10 1.507(4)
C9 H9A 0.9700
C9 H9B 0.9700
C10 O11 1.423(3)
C10 H10A 0.9700
C10 H10B 0.9700
O11 H11 0.8200
C21 O32 1.214(3)
C21 N22 1.382(3)
C21 C27A 1.483(3)
N22 C23 1.398(3)
N22 C28 1.461(3)
C23 O33 1.205(3)
C23 C23A 1.481(3)
C23A C24 1.379(3)
C23A C27A 1.384(3)
C24 C25 1.387(4)
C24 H24 0.9300
C25 C26 1.369(4)
C25 H25 0.9300
C26 C27 1.386(4)
C26 H26 0.9300
C27 C27A 1.373(3)
C27 H27 0.9300
C28 C29 1.508(4)
C28 H28A 0.9700
C28 H28B 0.9700
C29 C30 1.508(3)
C29 H29A 0.9700
C29 H29B 0.9700
C30 O31 1.409(3)
C30 H30A 0.9700
C30 H30B 0.9700
O31 H31 0.8200

loop_
_geom_hbond_atom_site_label_D
_geom_hbond_atom_site_label_H
_geom_hbond_atom_site_label_A
_geom_hbond_site_symmetry_A
_geom_hbond_distance_DH
_geom_hbond_distance_HA
_geom_hbond_distance_DA
_geom_hbond_angle_DHA
_geom_hbond_publ_flag
O31 H31 O11 1_555 0.82 2.02 2.832(3) 173 y
O11 H11 O32 4_666 0.82 2.04 2.851(3) 171 y
C7 H7 O31 4_566 0.93 2.47 3.269(3) 144 y
C25 H25 O13 3_675 0.93 2.59 3.307(4) 134 n
C26 H26 O12 4_656 0.93 2.58 3.183(4) 123 n
C27 H27 O12 4_656 0.93 2.57 3.165(3) 122 n

loop_
_geom_torsion_atom_site_label_1
_geom_torsion_atom_site_label_2
_geom_torsion_atom_site_label_3
_geom_torsion_atom_site_label_4
_geom_torsion
_geom_torsion_publ_flag
O12 C1 N2 C3 176.1(3) ?
C7A C1 N2 C3 -1.8(3) ?
O12 C1 N2 C8 0.0(4) ?
C7A C1 N2 C8 -177.9(2) ?
C1 N2 C3 O13 -178.5(3) ?
C8 N2 C3 O13 -2.6(5) ?
C1 N2 C3 C3A 1.1(3) ?
C8 N2 C3 C3A 177.0(2) ?
O13 C3 C3A C4 0.9(5) ?
N2 C3 C3A C4 -178.8(3) ?
O13 C3 C3A C7A 179.8(3) ?
N2 C3 C3A C7A 0.1(3) ?
C7A C3A C4 C5 0.3(4) ?
C3 C3A C4 C5 179.0(3) ?
C3A C4 C5 C6 0.7(5) ?
C4 C5 C6 C7 -1.3(5) ?
C5 C6 C7 C7A 0.9(5) ?
C4 C3A C7A C7 -0.7(4) ?
C3 C3A C7A C7 -179.7(3) ?
C4 C3A C7A C1 177.8(2) ?
C3 C3A C7A C1 -1.2(3) ?
C6 C7 C7A C3A 0.1(4) ?
C6 C7 C7A C1 -178.0(3) ?
O12 C1 C7A C3A -175.9(3) ?
N2 C1 C7A C3A 1.9(3) ?
O12 C1 C7A C7 2.4(5) ?
N2 C1 C7A C7 -179.8(3) ?
C1 N2 C8 C9 -85.0(3) yes
C3 N2 C8 C9 99.5(3) yes
N2 C8 C9 C10 173.6(2) yes
C8 C9 C10 O11 -59.0(3) yes
C9 C10 O11 H11 -89 yes
O32 C21 N22 C23 179.4(3) ?
C27A C21 N22 C23 -0.1(3) ?
O32 C21 N22 C28 0.2(4) ?
C27A C21 N22 C28 -179.2(2) ?
C21 N22 C23 O33 -179.9(3) ?
C28 N22 C23 O33 -0.8(4) ?
C21 N22 C23 C23A -0.4(3) ?
C28 N22 C23 C23A 178.8(2) ?
O33 C23 C23A C24 0.9(5) ?
N22 C23 C23A C24 -178.6(3) ?
O33 C23 C23A C27A -179.8(3) ?
N22 C23 C23A C27A 0.7(3) ?
C27A C23A C24 C25 -0.7(4) ?
C23 C23A C24 C25 178.5(3) ?
C23A C24 C25 C26 0.6(4) ?
C24 C25 C26 C27 -0.1(5) ?
C25 C26 C27 C27A -0.4(4) ?
C26 C27 C27A C23A 0.3(4) ?
C26 C27 C27A C21 -177.7(3) ?
C24 C23A C27A C27 0.3(4) ?
C23 C23A C27A C27 -179.1(2) ?
C24 C23A C27A C21 178.7(2) ?
C23 C23A C27A C21 -0.7(3) ?
O32 C21 C27A C27 -0.7(5) ?
N22 C21 C27A C27 178.7(3) ?
O32 C21 C27A C23A -178.9(3) ?
N22 C21 C27A C23A 0.5(3) ?
C21 N22 C28 C29 -92.8(3) yes
C23 N22 C28 C29 88.1(3) yes
N22 C28 C29 C30 176.9(2) yes
C28 C29 C30 O31 -71.6(3) yes
C29 C30 O31 H31 76 yes

loop_
_cod_related_entry_id
_cod_related_entry_database
_cod_related_entry_code
1 ChemSpider 63347
